data_4323299
loop_
_publ_author_name
'Volkmar Stenzel'
'J\"org Jeske'
'Wolf-Walther du Mont'
'Peter G. Jones'

_publ_contact_author
;
      Jones, Peter G.
      Institut f\"ur Analytische und Anorganische Chemie
      Technische Universit\"at Braunschweig
      Postfach 3329
      38023 Braunschweig
      Germany
;
_publ_contact_author_email P.Jones@tu-bs.de
_publ_contact_author_fax '049 531 391-5387'
_publ_contact_author_phone '049 531 391-5382'
_publ_section_title
;
 Supramolecular Soft-Soft Interactions of
 Diiodo(tert-butyl)(isopropyl)phosphonium Cations with \m~2~- to
 \m~5~-Bridging Iodide Anions. Formation of Chains, Helices, and Columnar
 Structures
;
_journal_name_full 'Inorganic Chemistry'
_journal_page_first 443
_journal_page_last 448
_journal_paper_doi 10.1021/ic9603058
_journal_volume 36
_journal_year 1997
_chemical_formula_sum 'C14 H32 I8 P2'
_chemical_formula_weight 1277.54
_chemical_name_systematic
;
 ?
;
_space_group_IT_number 19
_symmetry_cell_setting orthorhombic
_symmetry_space_group_name_Hall 'P 2ac 2ab'
_symmetry_space_group_name_H-M 'P 21 21 21'
_atom_sites_solution_hydrogens geom
_atom_sites_solution_primary direct
_atom_sites_solution_secondary difmap
_audit_creation_method SHELXL
_cell_angle_alpha 90.00
_cell_angle_beta 90.00
_cell_angle_gamma 90.00
_cell_formula_units_Z 4
_cell_length_a 9.462(2)
_cell_length_b 11.130(3)
_cell_length_c 30.228(6)
_cell_measurement_reflns_used 50
_cell_measurement_temperature 173(2)
_cell_measurement_theta_max 11.5
_cell_measurement_theta_min 10
_cell_volume 3183.4(13)
_computing_cell_refinement 'SIEMENS P3'
_computing_data_collection 'SIEMENS P3'
_computing_data_reduction 'SIEMENS XDISK'
_computing_molecular_graphics 'SIEMENS XP/DOS'
_computing_publication_material 'SHELXL-93 (Sheldrick, 1993)'
_computing_structure_refinement 'SHELXL-93 (Sheldrick, 1993)'
_computing_structure_solution 'SHELXS-86 (Sheldrick, 1990)'
_diffrn_ambient_temperature 173(2)
_diffrn_measurement_device 'SIEMENS R3'
_diffrn_measurement_method Omega-Scans
_diffrn_radiation_monochromator graphite
_diffrn_radiation_source 'fine-focus sealed tube'
_diffrn_radiation_type MoK\a
_diffrn_radiation_wavelength 0.71073
_diffrn_reflns_av_R_equivalents 0.0226
_diffrn_reflns_av_sigmaI/netI 0.0475
_diffrn_reflns_limit_h_max 12
_diffrn_reflns_limit_h_min -12
_diffrn_reflns_limit_k_max 0
_diffrn_reflns_limit_k_min -14
_diffrn_reflns_limit_l_max 39
_diffrn_reflns_limit_l_min 0
_diffrn_reflns_number 7475
_diffrn_reflns_theta_max 27.55
_diffrn_reflns_theta_min 3.13
_diffrn_standards_decay_% 0
_diffrn_standards_interval_count 147
_diffrn_standards_number 3
_exptl_absorpt_coefficient_mu 7.896
_exptl_absorpt_correction_T_max 0.655
_exptl_absorpt_correction_T_min 0.152
_exptl_absorpt_correction_type Psi-Scans
_exptl_crystal_colour red
_exptl_crystal_density_diffrn 2.666
_exptl_crystal_description plate
_exptl_crystal_F_000 2280
_exptl_crystal_size_max 0.30
_exptl_crystal_size_mid 0.30
_exptl_crystal_size_min 0.05
_refine_diff_density_max 0.929
_refine_diff_density_min -1.129
_refine_diff_density_rms 0.228
_refine_ls_abs_structure_details 'Flack H D (1983), Acta Cryst. A39, 876-881'
_refine_ls_abs_structure_Flack -0.01(6)
_refine_ls_extinction_method none
_refine_ls_goodness_of_fit_all 0.989
_refine_ls_goodness_of_fit_obs 1.010
_refine_ls_hydrogen_treatment 'rigid methyls, others riding'
_refine_ls_matrix_type full
_refine_ls_number_parameters 227
_refine_ls_number_reflns 7007
_refine_ls_number_restraints 0
_refine_ls_restrained_S_all 0.989
_refine_ls_restrained_S_obs 1.010
_refine_ls_R_factor_all 0.0597
_refine_ls_R_factor_obs 0.0418
_refine_ls_shift/esd_max 0.000
_refine_ls_shift/esd_mean 0.000
_refine_ls_structure_factor_coef Fsqd
_refine_ls_weighting_details 'w=1/[\s^2^(Fo^2^)+(0.0663P)^2^+0.0000P] where P=(Fo^2^+2Fc^2^)/3'
_refine_ls_weighting_scheme calc
_refine_ls_wR_factor_all 0.1090
_refine_ls_wR_factor_obs 0.0995
_reflns_number_observed 5627
_reflns_number_total 7007
_reflns_observed_criterion >2sigma(I)
_cod_data_source_file ic9603058_2.cif
_cod_data_source_block gicht
_cod_depositor_comments
;
The following automatic conversions were performed:

'_geom_bond_publ_flag' value 'Y' changed to 'y' according to the
built-in table from CIF Core dictionary named 'cif_core.dic' version
2.4.1 from 2010-06-29 (24 times).

'_geom_angle_publ_flag' value 'Y'
changed to 'y' according to the built-in table from CIF Core
dictionary named 'cif_core.dic' version 2.4.1 from 2010-06-29 (37
times).

Automatic conversion script
Id: cif_fix_values 1715 2011-07-08 13:25:40Z adriana 

The following automatic conversions were performed:

'_refine_ls_weighting_scheme' value 'calc
w=1/[\s^2^(Fo^2^)+(0.0663P)^2^+0.0000P] where P=(Fo^2^+2Fc^2^)/3' was
changed to 'calc'. New tag '_refine_ls_weighting_details' was
created. The value of the new tag was set to
'w=1/[\s^2^(Fo^2^)+(0.0663P)^2^+0.0000P] where P=(Fo^2^+2Fc^2^)/3'.

Automatic conversion script
Id: cif_fix_values 3143 2015-03-26 13:38:13Z robertas 
;
_cod_original_sg_symbol_H-M P2(1)2(1)2(1)
_cod_database_code 4323299

loop_
_symmetry_equiv_pos_as_xyz
'x, y, z'
'-x+1/2, -y, z+1/2'
'-x, y+1/2, -z+1/2'
'x+1/2, -y+1/2, -z'

loop_
_atom_site_aniso_label
_atom_site_aniso_U_11
_atom_site_aniso_U_22
_atom_site_aniso_U_33
_atom_site_aniso_U_23
_atom_site_aniso_U_13
_atom_site_aniso_U_12
I1 0.0231(3) 0.0316(3) 0.0336(4) -0.0007(3) -0.0018(3) 0.0032(3)
I2 0.0233(3) 0.0350(3) 0.0464(4) 0.0055(3) -0.0057(3) -0.0009(3)
I3 0.0240(3) 0.0339(4) 0.0377(4) 0.0026(3) 0.0001(3) -0.0015(2)
I4 0.0392(4) 0.0351(3) 0.0450(5) 0.0018(3) 0.0114(3) -0.0027(3)
I5 0.0364(4) 0.0414(4) 0.0499(5) -0.0112(4) -0.0129(3) 0.0063(3)
I6 0.0543(5) 0.0453(4) 0.0802(7) 0.0139(5) -0.0128(5) -0.0136(4)
I7 0.0432(5) 0.1197(10) 0.0559(6) -0.0052(7) 0.0023(4) -0.0143(5)
I8 0.0344(3) 0.0310(3) 0.0368(4) 0.0042(3) 0.0051(3) -0.0010(3)
P1 0.0207(10) 0.0289(11) 0.0281(14) 0.0001(11) 0.0000(11) 0.0002(10)
P2 0.0270(11) 0.0328(14) 0.0292(15) -0.0016(13) 0.0018(11) 0.0024(10)
C1 0.032(5) 0.051(6) 0.029(6) -0.002(5) -0.002(5) 0.001(5)
C2 0.045(6) 0.077(10) 0.035(7) 0.004(7) 0.008(5) -0.013(6)
C3 0.050(7) 0.056(7) 0.049(8) -0.012(7) 0.005(7) 0.001(6)
C4 0.029(4) 0.021(4) 0.041(6) 0.000(4) -0.006(5) 0.003(4)
C5 0.033(5) 0.042(7) 0.072(10) -0.005(8) 0.004(6) -0.009(5)
C6 0.042(6) 0.040(5) 0.041(7) -0.014(5) -0.003(6) 0.006(5)
C7 0.044(6) 0.030(6) 0.053(9) -0.004(6) -0.001(5) 0.009(5)
C8 0.032(5) 0.048(7) 0.042(8) -0.009(6) -0.005(5) 0.007(5)
C9 0.029(5) 0.074(9) 0.085(11) 0.008(9) 0.002(7) -0.004(6)
C10 0.055(8) 0.149(19) 0.062(12) 0.000(12) -0.016(8) 0.047(11)
C11 0.041(5) 0.040(6) 0.025(6) -0.003(5) -0.010(5) 0.007(5)
C12 0.057(8) 0.059(8) 0.045(8) 0.008(7) -0.010(6) 0.012(7)
C13 0.051(7) 0.045(7) 0.052(8) -0.026(7) -0.011(6) 0.013(6)
C14 0.069(9) 0.086(11) 0.043(8) -0.007(8) 0.020(8) 0.004(9)

loop_
_atom_site_label
_atom_site_type_symbol
_atom_site_fract_x
_atom_site_fract_y
_atom_site_fract_z
_atom_site_U_iso_or_equiv
_atom_site_thermal_displace_type
_atom_site_occupancy
_atom_site_calc_flag
_atom_site_refinement_flags
_atom_site_disorder_group
I1 I 0.14742(6) 0.51387(6) 0.04076(2) 0.02944(15) Uani 1 d . .
I2 I -0.14105(7) 0.63556(6) -0.01109(3) 0.0349(2) Uani 1 d . .
I3 I 0.56639(6) 0.51486(6) 0.03488(3) 0.0319(2) Uani 1 d . .
I4 I -0.12678(8) 0.61651(6) 0.14600(3) 0.0398(2) Uani 1 d . .
I5 I -0.38139(8) 0.18470(7) 0.19929(3) 0.0426(2) Uani 1 d . .
I6 I -0.16716(9) 0.30855(8) 0.14111(4) 0.0599(3) Uani 1 d . .
I7 I -0.57951(9) 0.05238(13) 0.25011(4) 0.0729(3) Uani 1 d . .
I8 I 0.11232(7) 0.85575(6) 0.09152(3) 0.0341(2) Uani 1 d . .
P1 P 0.3611(3) 0.4217(2) 0.06843(9) 0.0259(5) Uani 1 d . .
P2 P -0.0756(3) 0.8288(2) 0.14517(10) 0.0297(6) Uani 1 d . .
C1 C 0.3808(11) 0.4530(10) 0.1279(4) 0.037(2) Uani 1 d . .
H1 H 0.4793(11) 0.4295(10) 0.1362(4) 0.045 Uiso 1 calc R .
C2 C 0.2805(12) 0.3822(15) 0.1579(5) 0.052(4) Uani 1 d . .
H2A H 0.3074(58) 0.2972(19) 0.1577(22) 0.063 Uiso 1 calc R .
H2B H 0.1834(17) 0.3906(65) 0.1470(17) 0.063 Uiso 1 calc R .
H2C H 0.2865(68) 0.4136(52) 0.1881(8) 0.063 Uiso 1 calc R .
C3 C 0.3673(14) 0.5883(12) 0.1365(5) 0.052(3) Uani 1 d . .
H3A H 0.4302(69) 0.6322(13) 0.1165(19) 0.062 Uiso 1 calc R .
H3B H 0.3935(86) 0.6056(16) 0.1672(9) 0.062 Uiso 1 calc R .
H3C H 0.2694(26) 0.6135(19) 0.1314(28) 0.062 Uiso 1 calc R .
C4 C 0.3550(11) 0.2608(8) 0.0519(4) 0.030(2) Uani 1 d . .
C5 C 0.2223(11) 0.2014(12) 0.0701(5) 0.049(3) Uani 1 d . .
H5A H 0.2200(46) 0.2104(66) 0.1023(6) 0.059 Uiso 1 calc R .
H5B H 0.2228(46) 0.1158(21) 0.0625(25) 0.059 Uiso 1 calc R .
H5C H 0.1387(11) 0.2398(53) 0.0572(22) 0.059 Uiso 1 calc R .
C6 C 0.3579(13) 0.2533(11) 0.0023(4) 0.041(3) Uani 1 d . .
H6A H 0.4410(49) 0.2961(61) -0.0089(4) 0.049 Uiso 1 calc R .
H6B H 0.2721(43) 0.2900(65) -0.0098(4) 0.049 Uiso 1 calc R .
H6C H 0.3627(82) 0.1688(11) -0.0067(4) 0.049 Uiso 1 calc R .
C7 C 0.4875(12) 0.1988(11) 0.0725(5) 0.042(3) Uani 1 d . .
H7A H 0.4869(47) 0.2102(63) 0.1046(6) 0.051 Uiso 1 calc R .
H7B H 0.5733(12) 0.2346(52) 0.0600(21) 0.051 Uiso 1 calc R .
H7C H 0.4854(46) 0.1127(17) 0.0657(23) 0.051 Uiso 1 calc R .
C8 C -0.2368(11) 0.9129(12) 0.1270(4) 0.041(3) Uani 1 d . .
H8 H -0.2280(11) 0.9966(12) 0.1387(4) 0.049 Uiso 1 calc R .
C9 C -0.3700(12) 0.8595(14) 0.1468(6) 0.063(4) Uani 1 d . .
H9A H -0.4490(26) 0.9152(43) 0.1425(30) 0.075 Uiso 1 calc R .
H9B H -0.3559(39) 0.8458(84) 0.1785(8) 0.075 Uiso 1 calc R .
H9C H -0.3912(60) 0.7830(47) 0.1322(23) 0.075 Uiso 1 calc R .
C10 C -0.2451(17) 0.9219(22) 0.0771(6) 0.089(7) Uani 1 d . .
H10A H -0.1627(69) 0.9659(91) 0.0660(7) 0.106 Uiso 1 calc R .
H10B H -0.3316(67) 0.9645(99) 0.0687(6) 0.106 Uiso 1 calc R .
H10C H -0.2462(124) 0.8410(22) 0.0643(6) 0.106 Uiso 1 calc R .
C11 C -0.0115(11) 0.8771(11) 0.1999(4) 0.035(2) Uani 1 d . .
C12 C 0.1165(14) 0.8018(13) 0.2126(5) 0.054(3) Uani 1 d . .
H12A H 0.0894(27) 0.7169(15) 0.2140(30) 0.065 Uiso 1 calc R .
H12B H 0.1516(60) 0.8275(56) 0.2416(14) 0.065 Uiso 1 calc R .
H12C H 0.1910(38) 0.8123(65) 0.1904(16) 0.065 Uiso 1 calc R .
C13 C 0.0301(13) 1.0083(11) 0.1969(5) 0.049(3) Uani 1 d . .
H13A H -0.0502(32) 1.0552(16) 0.1858(27) 0.059 Uiso 1 calc R .
H13B H 0.1101(60) 1.0169(15) 0.1765(22) 0.059 Uiso 1 calc R .
H13C H 0.0572(86) 1.0376(23) 0.2262(7) 0.059 Uiso 1 calc R .
C14 C -0.1291(17) 0.8580(15) 0.2340(5) 0.066(4) Uani 1 d . .
H14A H -0.1612(74) 0.7743(28) 0.2329(23) 0.079 Uiso 1 calc R .
H14B H -0.2084(48) 0.9116(67) 0.2274(20) 0.079 Uiso 1 calc R .
H14C H -0.0928(35) 0.8758(87) 0.2637(6) 0.079 Uiso 1 calc R .

loop_
_atom_type_symbol
_atom_type_description
_atom_type_scat_dispersion_real
_atom_type_scat_dispersion_imag
_atom_type_scat_source
C C 0.0033 0.0016 'International Tables Vol C Tables 4.2.6.8 and 6.1.1.4'
H H 0.0000 0.0000 'International Tables Vol C Tables 4.2.6.8 and 6.1.1.4'
P P 0.1023 0.0942 'International Tables Vol C Tables 4.2.6.8 and 6.1.1.4'
I I -0.4742 1.8119 'International Tables Vol C Tables 4.2.6.8 and 6.1.1.4'

loop_
_geom_angle_atom_site_label_1
_geom_angle_atom_site_label_2
_geom_angle_atom_site_label_3
_geom_angle
_geom_angle_site_symmetry_1
_geom_angle_site_symmetry_3
_geom_angle_publ_flag
P1 I1 I2 173.02(7) . . y
I3 I2 I1 107.91(3) 1_455 . y
I3 I2 I8 74.97(3) 1_455 . y
I1 I2 I8 153.20(3) 4_465 . y
P2 I4 I6 173.94(7) . . y
I7 I5 I6 175.67(5) . . y
I5 I6 I4 120.20(4) . . y
C1 P1 C4 116.6(5) . . y
C1 P1 I1 110.1(4) . . y
C4 P1 I1 106.8(3) . . y
C1 P1 I3 104.2(4) . . y
C4 P1 I3 108.9(4) . . y
I1 P1 I3 110.13(10) . . y
C11 P2 C8 112.6(5) . . y
C11 P2 I4 110.0(4) . . y
C8 P2 I4 109.2(4) . . y
C11 P2 I8 108.9(4) . . y
C8 P2 I8 109.8(4) . . y
I4 P2 I8 106.00(10) . . y
C2 C1 C3 110.6(11) . . y
C2 C1 P1 114.7(8) . . y
C3 C1 P1 110.1(9) . . y
C6 C4 C5 110.6(10) . . y
C6 C4 C7 111.0(10) . . y
C5 C4 C7 109.1(9) . . y
C6 C4 P1 108.7(7) . . y
C5 C4 P1 110.3(8) . . y
C7 C4 P1 107.1(7) . . y
C10 C8 C9 112.0(13) . . y
C10 C8 P2 111.5(9) . . y
C9 C8 P2 111.5(9) . . y
C13 C11 C12 109.9(10) . . y
C13 C11 C14 111.3(11) . . y
C12 C11 C14 109.4(11) . . y
C13 C11 P2 108.1(9) . . y
C12 C11 P2 109.1(9) . . y
C14 C11 P2 109.0(9) . . y

loop_
_geom_bond_atom_site_label_1
_geom_bond_atom_site_label_2
_geom_bond_distance
_geom_bond_site_symmetry_2
_geom_bond_publ_flag
I1 P1 2.416(3) . y
I1 I2 3.4266(10) . y
I2 I3 3.3762(11) 1_455 y
I2 I8 3.371(10) 4_465 y
I3 P1 2.424(3) . y
I4 P2 2.412(3) . y
I4 I6 3.4520(15) . y
I5 I7 2.8359(14) . y
I5 I6 3.0169(14) . y
I8 P2 2.425(3) . y
P1 C1 1.839(12) . y
P1 C4 1.860(10) . y
P2 C11 1.843(11) . y
P2 C8 1.872(11) . y
C1 C2 1.53(2) . y
C1 C3 1.53(2) . y
C4 C6 1.50(2) . y
C4 C5 1.52(2) . y
C4 C7 1.560(15) . y
C8 C10 1.51(2) . y
C8 C9 1.52(2) . y
C11 C13 1.51(2) . y
C11 C12 1.52(2) . y
C11 C14 1.53(2) . y
